data_2215783
loop_
_publ_author_name
'Razis, S. Aminah A.'
'Yusof, M. Sukeri M.'
'Kadir, A. Maisara'
'Yamin, Bohari M.'

_publ_section_title
;
 <i>N</i>-(4-Methylbenzoyl)-<i>N</i>'-(4-methylphenyl)thiourea
;
_journal_coeditor_code BQ2038
_journal_issue 11
_journal_name_full 'Acta Crystallographica Section E'
_journal_page_first o4395
_journal_page_last o4395
_journal_paper_doi 10.1107/S1600536807049720
_journal_volume 63
_journal_year 2007
_chemical_formula_iupac 'C16 H16 N2 O S'
_chemical_formula_moiety 'C16 H16 N2 O S'
_chemical_formula_sum 'C16 H16 N2 O S'
_chemical_formula_weight 284.37
_chemical_name_systematic
;
N-(4-Methylbenzoyl)-N'-(4-methylphenyl)thiourea
;
_space_group_IT_number 14
_symmetry_cell_setting monoclinic
_symmetry_space_group_name_Hall '-P 2ybc'
_symmetry_space_group_name_H-M 'P 1 21/c 1'
_atom_sites_solution_hydrogens geom
_atom_sites_solution_primary direct
_atom_sites_solution_secondary difmap
_audit_creation_method SHELXL-97
_cell_angle_alpha 90.00
_cell_angle_beta 100.713(3)
_cell_angle_gamma 90.00
_cell_formula_units_Z 4
_cell_length_a 12.191(2)
_cell_length_b 6.4315(12)
_cell_length_c 18.911(4)
_cell_measurement_reflns_used 693
_cell_measurement_temperature 298(2)
_cell_measurement_theta_max 25.9
_cell_measurement_theta_min 1.7
_cell_volume 1456.9(5)
_computing_cell_refinement 'SAINT (Bruker, 2000)'
_computing_data_collection 'SMART (Bruker, 2000)'
_computing_data_reduction 'SAINT (Bruker, 2000)'
_computing_molecular_graphics 'SHELXTL (Sheldrick, 1997b)'
_computing_publication_material
;
SHELXTL (Sheldrick, 1997b), PARST (Nardelli, 1995) and PLATON
(Spek, 2003)
;
_computing_structure_refinement 'SHELXL97 (Sheldrick, 1997a)'
_computing_structure_solution 'SHELXS97 (Sheldrick, 1997a)'
_diffrn_ambient_temperature 298(2)
_diffrn_detector_area_resol_mean 83.66
_diffrn_measured_fraction_theta_full 0.998
_diffrn_measured_fraction_theta_max 0.998
_diffrn_measurement_device_type
;
Bruker SMART APEX CCD area-detector
;
_diffrn_measurement_method \w
_diffrn_radiation_monochromator graphite
_diffrn_radiation_source 'fine-focus sealed tube'
_diffrn_radiation_type MoK\a
_diffrn_radiation_wavelength 0.71073
_diffrn_reflns_av_R_equivalents 0.0341
_diffrn_reflns_av_sigmaI/netI 0.0428
_diffrn_reflns_limit_h_max 15
_diffrn_reflns_limit_h_min -12
_diffrn_reflns_limit_k_max 7
_diffrn_reflns_limit_k_min -7
_diffrn_reflns_limit_l_max 23
_diffrn_reflns_limit_l_min -22
_diffrn_reflns_number 7857
_diffrn_reflns_theta_full 25.99
_diffrn_reflns_theta_max 25.9
_diffrn_reflns_theta_min 1.7
_exptl_absorpt_coefficient_mu 0.219
_exptl_absorpt_correction_T_max 0.9658
_exptl_absorpt_correction_T_min 0.9473
_exptl_absorpt_correction_type multi-scan
_exptl_absorpt_process_details '(SADABS; Bruker, 2000)'
_exptl_crystal_colour colourless
_exptl_crystal_density_diffrn 1.296
_exptl_crystal_density_method 'not measured'
_exptl_crystal_description block
_exptl_crystal_F_000 600
_exptl_crystal_size_max 0.25
_exptl_crystal_size_mid 0.22
_exptl_crystal_size_min 0.16
_refine_diff_density_max 0.193
_refine_diff_density_min -0.133
_refine_ls_extinction_method none
_refine_ls_goodness_of_fit_ref 1.031
_refine_ls_hydrogen_treatment constr
_refine_ls_matrix_type full
_refine_ls_number_parameters 183
_refine_ls_number_reflns 2838
_refine_ls_number_restraints 0
_refine_ls_restrained_S_all 1.031
_refine_ls_R_factor_all 0.0903
_refine_ls_R_factor_gt 0.0563
_refine_ls_shift/su_max 0.000
_refine_ls_shift/su_mean 0.000
_refine_ls_structure_factor_coef Fsqd
_refine_ls_weighting_details 'calc w=1/[\s^2^(Fo^2^)+(0.067P)^2^+0.2946P] where P=(Fo^2^+2Fc^2^)/3'
_refine_ls_weighting_scheme calc
_refine_ls_wR_factor_gt 0.1267
_refine_ls_wR_factor_ref 0.1422
_reflns_number_gt 1942
_reflns_number_total 2838
_reflns_threshold_expression I>2\s(I)
_cod_data_source_file bq2038.cif
_cod_data_source_block I
_cod_depositor_comments
;
The following automatic conversions were performed:
'_symmetry_cell_setting' value 'Monoclinic' changed to 'monoclinic'
according to '/home/saulius/struct/CIF-dictionaries/cif_core.dic'
dictionary named 'cif_core.dic' version 2.4.1 from 2010-06-29.

Automatic conversion script
Id: cif_fix_enum 1527 2010-12-29 10:47:43Z saulius 

The following automatic conversions were performed:

'_symmetry_cell_setting' value 'Monoclinic' changed to 'monoclinic'
according to /home/saulius/struct/CIF-dictionaries/cif_core.dic
dictionary named 'cif_core.dic' version 2.4.1 from 2010-06-29.

Automatic conversion script
Id: cif_fix_values 1715 2011-07-08 13:25:40Z adriana 
;
_cod_original_sg_symbol_H-M 'P 21/c'
_cod_database_code 2215783
_cod_database_fobs_code 2215783

loop_
_symmetry_equiv_pos_as_xyz
'x, y, z'
'-x, y+1/2, -z+1/2'
'-x, -y, -z'
'x, -y-1/2, z-1/2'

loop_
_atom_site_type_symbol
_atom_site_label
_atom_site_fract_x
_atom_site_fract_y
_atom_site_fract_z
_atom_site_U_iso_or_equiv
_atom_site_adp_type
_atom_site_calc_flag
_atom_site_refinement_flags
_atom_site_occupancy
S S1 0.59737(6) 0.13899(12) 1.08812(4) 0.0657(3) Uani d . 1
O O1 0.84014(16) -0.0690(3) 0.94662(11) 0.0680(6) Uani d . 1
N N1 0.68101(17) -0.0707(3) 0.99280(11) 0.0490(5) Uani d . 1
H H1 0.6181 -0.1338 0.9895 0.059 Uiso calc R 1
N N2 0.79159(16) 0.1988(3) 1.04329(11) 0.0486(5) Uani d . 1
H H2 0.8354 0.1463 1.0172 0.058 Uiso calc R 1
C C1 0.7480(2) -0.3785(4) 0.84506(15) 0.0565(7) Uani d . 1
H H1A 0.8003 -0.2902 0.8309 0.068 Uiso calc R 1
C C2 0.7117(2) -0.5499(4) 0.80403(15) 0.0597(7) Uani d . 1
H H2A 0.7399 -0.5759 0.7625 0.072 Uiso calc R 1
C C3 0.6340(2) -0.6845(4) 0.82327(13) 0.0495(6) Uani d . 1
C C4 0.5938(2) -0.6419(4) 0.88529(14) 0.0534(7) Uani d . 1
H H4 0.5412 -0.7303 0.8991 0.064 Uiso calc R 1
C C5 0.6303(2) -0.4701(4) 0.92731(13) 0.0501(7) Uani d . 1
H H5 0.6027 -0.4448 0.9692 0.060 Uiso calc R 1
C C6 0.7078(2) -0.3359(4) 0.90707(13) 0.0448(6) Uani d . 1
C C7 0.5932(3) -0.8713(4) 0.77817(15) 0.0727(9) Uani d . 1
H H7A 0.5510 -0.9595 0.8042 0.109 Uiso calc R 1
H H7B 0.6560 -0.9470 0.7674 0.109 Uiso calc R 1
H H7C 0.5466 -0.8268 0.7341 0.109 Uiso calc R 1
C C8 0.7503(2) -0.1490(4) 0.94979(13) 0.0473(6) Uani d . 1
C C9 0.6967(2) 0.0950(4) 1.04097(13) 0.0449(6) Uani d . 1
C C10 0.8334(2) 0.3817(4) 1.08134(13) 0.0449(6) Uani d . 1
C C11 0.7742(2) 0.5094(4) 1.11914(15) 0.0584(7) Uani d . 1
H H11 0.7009 0.4773 1.1222 0.070 Uiso calc R 1
C C12 0.8244(2) 0.6855(4) 1.15247(15) 0.0602(7) Uani d . 1
H H12 0.7840 0.7690 1.1786 0.072 Uiso calc R 1
C C13 0.9316(2) 0.7415(4) 1.14847(14) 0.0544(7) Uani d . 1
C C14 0.9888(2) 0.6136(4) 1.11015(15) 0.0617(8) Uani d . 1
H H14 1.0617 0.6476 1.1065 0.074 Uiso calc R 1
C C15 0.9414(2) 0.4356(4) 1.07668(14) 0.0548(7) Uani d . 1
H H15 0.9823 0.3519 1.0510 0.066 Uiso calc R 1
C C16 0.9857(3) 0.9309(5) 1.18721(17) 0.0805(10) Uani d . 1
H H16A 0.9300 1.0352 1.1891 0.121 Uiso calc R 1
H H16B 1.0409 0.9848 1.1619 0.121 Uiso calc R 1
H H16C 1.0206 0.8933 1.2353 0.121 Uiso calc R 1

loop_
_atom_site_aniso_label
_atom_site_aniso_U_11
_atom_site_aniso_U_22
_atom_site_aniso_U_33
_atom_site_aniso_U_12
_atom_site_aniso_U_13
_atom_site_aniso_U_23
S1 0.0614(5) 0.0779(6) 0.0643(5) -0.0172(4) 0.0283(4) -0.0237(4)
O1 0.0564(12) 0.0650(12) 0.0889(14) -0.0144(10) 0.0302(11) -0.0285(11)
N1 0.0489(13) 0.0450(12) 0.0554(13) -0.0083(10) 0.0156(10) -0.0085(10)
N2 0.0452(12) 0.0474(12) 0.0553(13) -0.0022(10) 0.0149(10) -0.0120(10)
C1 0.0582(17) 0.0533(16) 0.0614(17) -0.0063(13) 0.0202(14) -0.0059(14)
C2 0.073(2) 0.0571(17) 0.0522(16) -0.0044(15) 0.0188(14) -0.0098(14)
C3 0.0616(17) 0.0395(14) 0.0446(14) 0.0017(12) 0.0025(12) 0.0025(11)
C4 0.0641(18) 0.0410(14) 0.0561(16) -0.0064(13) 0.0132(14) 0.0040(13)
C5 0.0627(18) 0.0434(15) 0.0464(14) 0.0010(12) 0.0162(13) 0.0008(12)
C6 0.0471(15) 0.0398(13) 0.0473(14) 0.0032(11) 0.0085(11) -0.0018(11)
C7 0.103(3) 0.0542(18) 0.0598(18) -0.0137(16) 0.0113(17) -0.0091(14)
C8 0.0473(15) 0.0448(14) 0.0506(15) -0.0025(12) 0.0114(12) -0.0041(12)
C9 0.0471(15) 0.0428(14) 0.0438(14) -0.0023(11) 0.0060(11) -0.0021(11)
C10 0.0488(15) 0.0422(14) 0.0422(14) -0.0004(11) 0.0044(11) -0.0028(11)
C11 0.0535(17) 0.0552(17) 0.0682(18) 0.0002(13) 0.0160(14) -0.0141(14)
C12 0.070(2) 0.0499(16) 0.0617(18) 0.0018(14) 0.0150(15) -0.0135(14)
C13 0.071(2) 0.0419(15) 0.0456(15) -0.0040(14) -0.0004(13) 0.0008(12)
C14 0.0545(17) 0.0600(18) 0.0694(19) -0.0130(14) 0.0080(15) -0.0029(15)
C15 0.0545(17) 0.0492(16) 0.0624(17) -0.0016(13) 0.0156(14) -0.0079(13)
C16 0.102(3) 0.0566(19) 0.077(2) -0.0188(17) 0.0010(19) -0.0088(16)

loop_
_atom_type_symbol
_atom_type_description
_atom_type_scat_dispersion_real
_atom_type_scat_dispersion_imag
_atom_type_scat_source
C C 0.0033 0.0016 'International Tables Vol C Tables 4.2.6.8 and 6.1.1.4'
H H 0.0000 0.0000 'International Tables Vol C Tables 4.2.6.8 and 6.1.1.4'
N N 0.0061 0.0033 'International Tables Vol C Tables 4.2.6.8 and 6.1.1.4'
O O 0.0106 0.0060 'International Tables Vol C Tables 4.2.6.8 and 6.1.1.4'
S S 0.1246 0.1234 'International Tables Vol C Tables 4.2.6.8 and 6.1.1.4'

loop_
_geom_angle_atom_site_label_1
_geom_angle_atom_site_label_2
_geom_angle_atom_site_label_3
_geom_angle
C8 N1 C9 130.1(2)
C8 N1 H1 115.0
C9 N1 H1 115.0
C9 N2 C10 131.3(2)
C9 N2 H2 114.4
C10 N2 H2 114.4
C2 C1 C6 120.7(2)
C2 C1 H1A 119.6
C6 C1 H1A 119.6
C1 C2 C3 121.3(3)
C1 C2 H2A 119.4
C3 C2 H2A 119.4
C4 C3 C2 118.0(2)
C4 C3 C7 120.6(2)
C2 C3 C7 121.5(2)
C3 C4 C5 121.3(2)
C3 C4 H4 119.4
C5 C4 H4 119.4
C4 C5 C6 120.1(2)
C4 C5 H5 120.0
C6 C5 H5 120.0
C1 C6 C5 118.7(2)
C1 C6 C8 118.6(2)
C5 C6 C8 122.7(2)
C3 C7 H7A 109.5
C3 C7 H7B 109.5
H7A C7 H7B 109.5
C3 C7 H7C 109.5
H7A C7 H7C 109.5
H7B C7 H7C 109.5
O1 C8 N1 122.1(2)
O1 C8 C6 122.6(2)
N1 C8 C6 115.4(2)
N2 C9 N1 114.8(2)
N2 C9 S1 127.98(19)
N1 C9 S1 117.23(18)
C11 C10 C15 118.8(2)
C11 C10 N2 125.6(2)
C15 C10 N2 115.6(2)
C10 C11 C12 119.7(3)
C10 C11 H11 120.2
C12 C11 H11 120.2
C13 C12 C11 122.4(3)
C13 C12 H12 118.8
C11 C12 H12 118.8
C14 C13 C12 117.1(3)
C14 C13 C16 121.5(3)
C12 C13 C16 121.4(3)
C13 C14 C15 121.9(3)
C13 C14 H14 119.0
C15 C14 H14 119.0
C10 C15 C14 120.1(2)
C10 C15 H15 119.9
C14 C15 H15 119.9
C13 C16 H16A 109.5
C13 C16 H16B 109.5
H16A C16 H16B 109.5
C13 C16 H16C 109.5
H16A C16 H16C 109.5
H16B C16 H16C 109.5

loop_
_geom_bond_atom_site_label_1
_geom_bond_atom_site_label_2
_geom_bond_distance
S1 C9 1.656(2)
O1 C8 1.222(3)
N1 C8 1.372(3)
N1 C9 1.392(3)
N1 H1 0.8600
N2 C9 1.329(3)
N2 C10 1.423(3)
N2 H2 0.8600
C1 C2 1.373(4)
C1 C6 1.380(3)
C1 H1A 0.9300
C2 C3 1.381(4)
C2 H2A 0.9300
C3 C4 1.380(3)
C3 C7 1.503(3)
C4 C5 1.385(3)
C4 H4 0.9300
C5 C6 1.385(3)
C5 H5 0.9300
C6 C8 1.487(3)
C7 H7A 0.9600
C7 H7B 0.9600
C7 H7C 0.9600
C10 C11 1.377(3)
C10 C15 1.380(3)
C11 C12 1.382(4)
C11 H11 0.9300
C12 C13 1.371(4)
C12 H12 0.9300
C13 C14 1.370(4)
C13 C16 1.509(4)
C14 C15 1.382(4)
C14 H14 0.9300
C15 H15 0.9300
C16 H16A 0.9600
C16 H16B 0.9600
C16 H16C 0.9600

loop_
_geom_hbond_atom_site_label_D
_geom_hbond_atom_site_label_H
_geom_hbond_atom_site_label_A
_geom_hbond_site_symmetry_A
_geom_hbond_distance_DH
_geom_hbond_distance_HA
_geom_hbond_distance_DA
_geom_hbond_angle_DHA
_geom_hbond_publ_flag
N2 H2 O1 1_555 0.86 1.93 2.657(3) 141 yes
C11 H11 S1 1_555 0.93 2.54 3.193(3) 128 yes
N1 H1 S1 3_657 0.86 2.76 3.482(2) 142 yes

loop_
_geom_torsion_atom_site_label_1
_geom_torsion_atom_site_label_2
_geom_torsion_atom_site_label_3
_geom_torsion_atom_site_label_4
_geom_torsion
C6 C1 C2 C3 0.1(4)
C1 C2 C3 C4 -0.1(4)
C1 C2 C3 C7 179.5(3)
C2 C3 C4 C5 -0.2(4)
C7 C3 C4 C5 -179.8(2)
C3 C4 C5 C6 0.6(4)
C2 C1 C6 C5 0.3(4)
C2 C1 C6 C8 179.7(2)
C4 C5 C6 C1 -0.6(4)
C4 C5 C6 C8 -180.0(2)
C9 N1 C8 O1 -3.3(4)
C9 N1 C8 C6 177.2(2)
C1 C6 C8 O1 -23.2(4)
C5 C6 C8 O1 156.2(3)
C1 C6 C8 N1 156.3(2)
C5 C6 C8 N1 -24.3(3)
C10 N2 C9 N1 175.3(2)
C10 N2 C9 S1 -4.9(4)
C8 N1 C9 N2 3.3(4)
C8 N1 C9 S1 -176.5(2)
C9 N2 C10 C11 -8.7(4)
C9 N2 C10 C15 173.8(2)
C15 C10 C11 C12 -1.2(4)
N2 C10 C11 C12 -178.6(2)
C10 C11 C12 C13 1.2(4)
C11 C12 C13 C14 -0.6(4)
C11 C12 C13 C16 -178.1(3)
C12 C13 C14 C15 0.1(4)
C16 C13 C14 C15 177.6(3)
C11 C10 C15 C14 0.7(4)
N2 C10 C15 C14 178.3(2)
C13 C14 C15 C10 -0.1(4)

loop_
_cod_related_entry_id
_cod_related_entry_database
_cod_related_entry_code
1 ChemSpider 1721998
